data_4501415
loop_
_publ_author_name
'Thu\'ery, Pierre'

_publ_section_title
;
 Coordination Polymers and Frameworks in Uranyl Ion Complexes with
 Sulfonates and Cucurbit[6]uril
;
_journal_issue 12
_journal_name_full 'Crystal Growth &amp; Design'
_journal_page_first 5702
_journal_paper_doi 10.1021/cg201253z
_journal_volume 11
_journal_year 2011
_chemical_formula_sum 'C50 H67 Cs N24 O38 S2 U2'
_chemical_formula_weight 2285.37
_space_group_IT_number 2
_symmetry_cell_setting triclinic
_symmetry_space_group_name_Hall '-P 1'
_symmetry_space_group_name_H-M 'P -1'
_atom_sites_solution_hydrogens geom
_atom_sites_solution_primary direct
_atom_sites_solution_secondary difmap
_audit_creation_method SHELXL-97
_cell_angle_alpha 117.302(2)
_cell_angle_beta 90.134(3)
_cell_angle_gamma 92.964(3)
_cell_formula_units_Z 1
_cell_length_a 12.3792(5)
_cell_length_b 12.7824(6)
_cell_length_c 12.9655(6)
_cell_measurement_reflns_used 103222
_cell_measurement_temperature 150(2)
_cell_measurement_theta_max 25.68
_cell_measurement_theta_min 2.45
_cell_volume 1819.84(14)
_computing_cell_refinement 'HKL2000 (Otwinowski & Minor, 1997)'
_computing_data_collection 'COLLECT (Nonius, 1998)'
_computing_data_reduction 'HKL2000 (Otwinowski & Minor, 1997)'
_computing_molecular_graphics 'SHELXTL (Sheldrick, 2008)'
_computing_publication_material 'SHELXTL (Sheldrick, 2008); PLATON (Spek, 2003)'
_computing_structure_refinement 'SHELXL-97 (Sheldrick, 2008)'
_computing_structure_solution 'SHELXS-97 (Sheldrick, 2008)'
_diffrn_ambient_temperature 150(2)
_diffrn_measured_fraction_theta_full 0.998
_diffrn_measured_fraction_theta_max 0.998
_diffrn_measurement_device_type 'Nonius Kappa-CCD area-detector diffractometer'
_diffrn_measurement_method 'two \f and twelve \w scans with 2\% steps (736 frames)'
_diffrn_radiation_monochromator graphite
_diffrn_radiation_source 'fine-focus sealed tube'
_diffrn_radiation_type MoK\a
_diffrn_radiation_wavelength 0.71073
_diffrn_reflns_av_R_equivalents 0.0496
_diffrn_reflns_av_sigmaI/netI 0.0551
_diffrn_reflns_limit_h_max 15
_diffrn_reflns_limit_h_min -15
_diffrn_reflns_limit_k_max 15
_diffrn_reflns_limit_k_min -15
_diffrn_reflns_limit_l_max 15
_diffrn_reflns_limit_l_min -15
_diffrn_reflns_number 103222
_diffrn_reflns_theta_full 25.68
_diffrn_reflns_theta_max 25.68
_diffrn_reflns_theta_min 2.45
_diffrn_standards_decay_% 0
_diffrn_standards_interval_time 0
_diffrn_standards_number 0
_exptl_absorpt_coefficient_mu 5.108
_exptl_absorpt_correction_T_max 0.736
_exptl_absorpt_correction_T_min 0.501
_exptl_absorpt_correction_type multi-scan
_exptl_absorpt_process_details 'SCALEPACK (Otwinowski & Minor, 1997)'
_exptl_crystal_colour 'translucent light yellow'
_exptl_crystal_density_diffrn 2.085
_exptl_crystal_density_method 'not measured'
_exptl_crystal_description platelet
_exptl_crystal_F_000 1110
_exptl_crystal_size_max 0.14
_exptl_crystal_size_mid 0.10
_exptl_crystal_size_min 0.06
_refine_diff_density_max 3.844
_refine_diff_density_min -1.286
_refine_diff_density_rms 0.199
_refine_ls_extinction_method none
_refine_ls_goodness_of_fit_ref 1.093
_refine_ls_hydrogen_treatment constr
_refine_ls_matrix_type full
_refine_ls_number_parameters 550
_refine_ls_number_reflns 6892
_refine_ls_number_restraints 78
_refine_ls_restrained_S_all 1.102
_refine_ls_R_factor_all 0.0437
_refine_ls_R_factor_gt 0.0384
_refine_ls_shift/su_max 0.001
_refine_ls_shift/su_mean 0.000
_refine_ls_structure_factor_coef Fsqd
_refine_ls_weighting_details 'calc w=1/[\s^2^(Fo^2^)+(0.0579P)^2^+6.1085P] where P=(Fo^2^+2Fc^2^)/3'
_refine_ls_weighting_scheme calc
_refine_ls_wR_factor_gt 0.1076
_refine_ls_wR_factor_ref 0.1107
_reflns_number_gt 6296
_reflns_number_total 6892
_reflns_threshold_expression >2sigma(I)
_cod_data_source_file cg201253z_si_002.cif
_cod_data_source_block 3
_cod_database_code 4501415

loop_
_symmetry_equiv_pos_as_xyz
'x, y, z'
'-x, -y, -z'

loop_
_atom_site_label
_atom_site_type_symbol
_atom_site_fract_x
_atom_site_fract_y
_atom_site_fract_z
_atom_site_U_iso_or_equiv
_atom_site_adp_type
_atom_site_occupancy
_atom_site_symmetry_multiplicity
_atom_site_calc_flag
_atom_site_refinement_flags
U U 0.864749(16) 0.494173(19) 0.182587(17) 0.02009(9) Uani 1 1 d .
Cs Cs 0.60475(7) 0.77521(9) 0.48472(8) 0.0400(2) Uani 0.50 1 d P
S1 S 0.91974(12) 0.18198(13) 0.03930(13) 0.0223(3) Uani 1 1 d .
O1 O 0.7389(3) 0.4802(4) 0.1111(4) 0.0284(10) Uani 1 1 d .
O2 O 0.9886(3) 0.5087(4) 0.2569(4) 0.0252(9) Uani 1 1 d .
O3 O 0.9491(3) 0.4019(4) 0.0014(3) 0.0226(9) Uani 1 1 d .
O4 O 1.0813(4) 0.3581(4) -0.1236(4) 0.0278(10) Uani 1 1 d .
O5 O 0.8541(3) 0.2845(4) 0.1109(4) 0.0244(9) Uani 1 1 d .
O6 O 0.9041(3) 0.1436(4) -0.0835(4) 0.0287(10) Uani 1 1 d .
O7 O 0.9014(4) 0.0914(4) 0.0760(4) 0.0310(10) Uani 1 1 d .
O8 O 0.8288(4) 0.6834(4) 0.3349(4) 0.0314(10) Uani 1 1 d .
H8A H 0.8239 0.7389 0.3153 0.038 Uiso 1 1 d R
H8B H 0.8619 0.7216 0.3972 0.038 Uiso 1 1 d R
O9 O 0.7661(4) 0.4584(4) 0.3211(4) 0.0363(11) Uani 1 1 d .
H9A H 0.6906 0.4632 0.3346 0.044 Uiso 1 1 d R
H9B H 0.7828 0.4331 0.3736 0.044 Uiso 1 1 d R
O10 O 0.7630(4) 0.9673(4) 0.6948(4) 0.0317(10) Uani 1 1 d .
O11 O 0.5356(4) 1.4083(5) 0.7678(5) 0.0388(12) Uani 1 1 d .
O12 O 0.8639(4) 0.9225(4) 0.4288(4) 0.0305(10) Uani 1 1 d .
O13 O 0.6073(4) 1.3268(5) 0.4755(4) 0.0361(11) Uani 1 1 d .
O14 O 0.6892(4) 0.7623(4) 0.2274(4) 0.0301(10) Uani 1 1 d .
O15 O 0.4573(4) 1.1603(4) 0.2353(4) 0.0343(11) Uani 1 1 d .
O16 O 0.4327(14) 0.9373(16) 0.4746(14) 0.086(2) Uani 0.50 1 d PU
O17 O 0.5707(13) 0.5037(16) 0.3564(14) 0.080(2) Uani 0.50 1 d PU
O18 O 0.6005(7) 0.5968(8) 0.5937(7) 0.0930(18) Uani 1 1 d U
H18A H 0.5577 0.5822 0.6284 0.112 Uiso 1 1 d R
H18B H 0.6587 0.5536 0.5804 0.112 Uiso 1 1 d R
O19 O 0.8966(6) 0.7850(7) 0.5569(6) 0.0684(15) Uani 1 1 d U
H19A H 0.9123 0.8482 0.6100 0.082 Uiso 1 1 d R
H19B H 0.8987 0.7350 0.5922 0.082 Uiso 1 1 d R
O20 O 1.0283(13) 0.5775(14) 0.5439(12) 0.074(2) Uani 0.50 1 d PU
O21 O 0.5501(9) 0.4162(11) 0.2590(12) 0.054(3) Uani 0.50 1 d PU
N1 N 0.6746(4) 1.1249(5) 0.8274(4) 0.0229(11) Uani 1 1 d .
N2 N 0.7951(4) 1.1549(5) 0.7146(4) 0.0238(11) Uani 1 1 d .
N3 N 0.7043(4) 1.3319(5) 0.7450(4) 0.0235(11) Uani 1 1 d .
N4 N 0.5915(4) 1.3083(5) 0.8655(5) 0.0252(11) Uani 1 1 d .
N5 N 0.8670(4) 1.1256(5) 0.5310(4) 0.0238(11) Uani 1 1 d .
N6 N 0.8449(4) 1.0405(5) 0.3397(4) 0.0242(11) Uani 1 1 d .
N7 N 0.7320(4) 1.1999(5) 0.3593(4) 0.0241(11) Uani 1 1 d .
N8 N 0.7600(4) 1.2879(5) 0.5508(4) 0.0241(11) Uani 1 1 d .
N9 N 0.7199(4) 0.9150(5) 0.1810(4) 0.0246(11) Uani 1 1 d .
N10 N 0.5677(4) 0.8006(5) 0.1158(4) 0.0230(11) Uani 1 1 d .
N11 N 0.4744(4) 0.9632(5) 0.1120(4) 0.0240(11) Uani 1 1 d .
N12 N 0.6234(4) 1.0797(5) 0.1845(4) 0.0240(11) Uani 1 1 d .
C1 C 1.0399(5) 0.3594(5) -0.0352(5) 0.0223(12) Uani 1 1 d .
C2 C 1.1026(5) 0.3128(5) 0.0329(5) 0.0203(12) Uani 1 1 d .
C3 C 1.0572(5) 0.2369(5) 0.0747(5) 0.0210(12) Uani 1 1 d .
C4 C 1.1184(5) 0.1986(6) 0.1381(5) 0.0280(14) Uani 1 1 d .
H4 H 1.0887 0.1447 0.1613 0.034 Uiso 1 1 calc R
C5 C 1.2264(5) 0.2424(7) 0.1671(6) 0.0319(15) Uani 1 1 d .
H5 H 1.2676 0.2202 0.2131 0.038 Uiso 1 1 calc R
C6 C 1.2718(5) 0.3178(6) 0.1282(6) 0.0321(15) Uani 1 1 d .
H6 H 1.3435 0.3463 0.1479 0.039 Uiso 1 1 calc R
C7 C 1.2108(5) 0.3518(6) 0.0591(5) 0.0256(13) Uani 1 1 d .
H7 H 1.2425 0.4006 0.0307 0.031 Uiso 1 1 calc R
C8 C 0.7469(5) 1.0706(6) 0.7398(5) 0.0249(13) Uani 1 1 d .
C9 C 0.6876(5) 1.2536(5) 0.8768(5) 0.0218(12) Uani 1 1 d .
H9 H 0.7157 1.2899 0.9572 0.026 Uiso 1 1 calc R
C10 C 0.7676(5) 1.2744(6) 0.7957(5) 0.0217(12) Uani 1 1 d .
H10 H 0.8317 1.3236 0.8386 0.026 Uiso 1 1 calc R
C11 C 0.6030(5) 1.3545(6) 0.7888(5) 0.0255(13) Uani 1 1 d .
C12 C 0.8895(5) 1.1332(6) 0.6438(5) 0.0270(14) Uani 1 1 d .
H12A H 0.9444 1.1962 0.6844 0.032 Uiso 1 1 calc R
H12B H 0.9186 1.0600 0.6333 0.032 Uiso 1 1 calc R
C13 C 0.7490(5) 1.3781(6) 0.6698(5) 0.0250(13) Uani 1 1 d .
H13A H 0.8195 1.4169 0.7008 0.030 Uiso 1 1 calc R
H13B H 0.7025 1.4370 0.6700 0.030 Uiso 1 1 calc R
C14 C 0.8579(5) 1.0191(6) 0.4334(5) 0.0234(13) Uani 1 1 d .
C15 C 0.8581(5) 1.2243(6) 0.5075(5) 0.0211(12) Uani 1 1 d .
H15 H 0.9234 1.2774 0.5326 0.025 Uiso 1 1 calc R
C16 C 0.8397(5) 1.1646(6) 0.3735(5) 0.0231(13) Uani 1 1 d .
H16 H 0.8952 1.1918 0.3360 0.028 Uiso 1 1 calc R
C17 C 0.6911(5) 1.2755(6) 0.4626(5) 0.0254(13) Uani 1 1 d .
C18 C 0.8313(5) 0.9467(6) 0.2224(5) 0.0240(13) Uani 1 1 d .
H18C H 0.8638 0.8774 0.2181 0.029 Uiso 1 1 calc R
H18D H 0.8702 0.9704 0.1709 0.029 Uiso 1 1 calc R
C19 C 0.6887(5) 1.1875(6) 0.2511(5) 0.0239(13) Uani 1 1 d .
H19C H 0.7483 1.1912 0.2042 0.029 Uiso 1 1 calc R
H19D H 0.6451 1.2539 0.2669 0.029 Uiso 1 1 calc R
C20 C 0.6625(5) 0.8217(5) 0.1807(5) 0.0234(13) Uani 1 1 d .
C21 C 0.6655(5) 0.9637(5) 0.1143(5) 0.0219(12) Uani 1 1 d .
H21 H 0.7101 0.9627 0.0515 0.026 Uiso 1 1 calc R
C22 C 0.5601(5) 0.8812(6) 0.0663(5) 0.0230(13) Uani 1 1 d .
H22 H 0.5572 0.8396 -0.0187 0.028 Uiso 1 1 calc R
C23 C 0.5129(5) 1.0757(6) 0.1837(5) 0.0243(13) Uani 1 1 d .
C24 C 0.5060(5) 0.6871(6) 0.0719(6) 0.0273(14) Uani 1 1 d .
H24A H 0.4868 0.6600 -0.0093 0.033 Uiso 1 1 calc R
H24B H 0.5517 0.6298 0.0765 0.033 Uiso 1 1 calc R
C25 C 0.3598(5) 0.9288(6) 0.1007(6) 0.0257(13) Uani 1 1 d .
H25A H 0.3192 0.9980 0.1204 0.031 Uiso 1 1 calc R
H25B H 0.3424 0.8737 0.0202 0.031 Uiso 1 1 calc R

loop_
_atom_site_aniso_label
_atom_site_aniso_U_11
_atom_site_aniso_U_22
_atom_site_aniso_U_33
_atom_site_aniso_U_23
_atom_site_aniso_U_13
_atom_site_aniso_U_12
U 0.01954(13) 0.02035(14) 0.01984(13) 0.00871(10) 0.00058(8) 0.00171(9)
Cs 0.0282(4) 0.0461(6) 0.0390(5) 0.0139(4) -0.0001(3) -0.0002(4)
S1 0.0209(7) 0.0205(8) 0.0249(7) 0.0100(6) 0.0023(6) 0.0018(6)
O1 0.024(2) 0.026(2) 0.031(2) 0.009(2) -0.0026(18) 0.0045(19)
O2 0.021(2) 0.025(2) 0.027(2) 0.0101(19) -0.0047(17) -0.0019(18)
O3 0.024(2) 0.022(2) 0.020(2) 0.0078(18) 0.0039(16) 0.0063(17)
O4 0.038(2) 0.024(2) 0.024(2) 0.0120(19) 0.0114(19) 0.008(2)
O5 0.023(2) 0.017(2) 0.035(2) 0.0125(19) 0.0056(18) 0.0017(17)
O6 0.026(2) 0.031(3) 0.025(2) 0.010(2) -0.0032(18) 0.0016(19)
O7 0.027(2) 0.027(3) 0.043(3) 0.019(2) 0.009(2) 0.0032(19)
O8 0.046(3) 0.022(2) 0.027(2) 0.011(2) 0.003(2) 0.007(2)
O9 0.041(3) 0.035(3) 0.035(3) 0.017(2) 0.013(2) -0.002(2)
O10 0.031(2) 0.026(3) 0.034(2) 0.010(2) 0.0064(19) 0.004(2)
O11 0.025(2) 0.047(3) 0.062(3) 0.039(3) 0.004(2) 0.008(2)
O12 0.039(3) 0.026(3) 0.031(2) 0.016(2) 0.0010(19) 0.006(2)
O13 0.033(3) 0.035(3) 0.035(3) 0.011(2) 0.001(2) 0.013(2)
O14 0.028(2) 0.036(3) 0.038(3) 0.025(2) 0.0043(19) 0.007(2)
O15 0.028(2) 0.025(3) 0.043(3) 0.009(2) 0.003(2) 0.006(2)
O16 0.086(4) 0.092(4) 0.079(3) 0.038(3) -0.007(3) 0.016(3)
O17 0.082(3) 0.091(4) 0.074(3) 0.042(3) -0.005(3) 0.019(3)
O18 0.086(3) 0.099(4) 0.084(3) 0.032(3) -0.010(3) 0.015(3)
O19 0.076(3) 0.080(3) 0.063(3) 0.043(3) -0.003(2) 0.020(3)
O20 0.086(3) 0.085(3) 0.069(3) 0.049(3) -0.007(3) 0.011(3)
O21 0.036(5) 0.044(6) 0.093(7) 0.041(5) -0.003(5) 0.002(4)
N1 0.020(2) 0.024(3) 0.026(3) 0.013(2) 0.002(2) 0.002(2)
N2 0.023(3) 0.025(3) 0.023(3) 0.011(2) 0.003(2) 0.007(2)
N3 0.022(2) 0.023(3) 0.024(3) 0.010(2) -0.001(2) 0.000(2)
N4 0.019(2) 0.025(3) 0.033(3) 0.014(2) 0.006(2) 0.006(2)
N5 0.026(3) 0.022(3) 0.024(3) 0.011(2) 0.001(2) 0.005(2)
N6 0.029(3) 0.021(3) 0.024(3) 0.011(2) 0.003(2) 0.003(2)
N7 0.022(3) 0.025(3) 0.025(3) 0.010(2) 0.001(2) 0.005(2)
N8 0.025(3) 0.023(3) 0.023(3) 0.009(2) 0.004(2) 0.005(2)
N9 0.023(3) 0.028(3) 0.027(3) 0.016(2) 0.002(2) 0.003(2)
N10 0.025(3) 0.020(3) 0.026(3) 0.012(2) 0.000(2) 0.002(2)
N11 0.021(3) 0.025(3) 0.027(3) 0.013(2) 0.002(2) 0.004(2)
N12 0.023(3) 0.020(3) 0.026(3) 0.007(2) 0.002(2) 0.004(2)
C1 0.025(3) 0.018(3) 0.019(3) 0.004(2) 0.000(2) 0.001(2)
C2 0.023(3) 0.021(3) 0.018(3) 0.009(2) 0.004(2) 0.004(2)
C3 0.019(3) 0.020(3) 0.021(3) 0.006(2) 0.001(2) 0.002(2)
C4 0.036(4) 0.027(4) 0.022(3) 0.012(3) 0.000(3) 0.006(3)
C5 0.030(3) 0.040(4) 0.027(3) 0.015(3) -0.004(3) 0.013(3)
C6 0.020(3) 0.036(4) 0.030(3) 0.006(3) 0.000(3) 0.005(3)
C7 0.024(3) 0.024(3) 0.024(3) 0.006(3) 0.005(2) 0.002(2)
C8 0.024(3) 0.027(4) 0.021(3) 0.009(3) -0.003(2) 0.004(3)
C9 0.020(3) 0.022(3) 0.019(3) 0.005(2) 0.000(2) 0.002(2)
C10 0.019(3) 0.023(3) 0.022(3) 0.010(3) -0.001(2) -0.002(2)
C11 0.025(3) 0.024(3) 0.024(3) 0.008(3) -0.002(2) -0.004(3)
C12 0.019(3) 0.041(4) 0.023(3) 0.016(3) 0.003(2) 0.009(3)
C13 0.028(3) 0.021(3) 0.028(3) 0.012(3) 0.002(2) 0.002(2)
C14 0.017(3) 0.030(4) 0.022(3) 0.011(3) 0.002(2) 0.004(2)
C15 0.017(3) 0.025(3) 0.024(3) 0.013(3) 0.002(2) 0.001(2)
C16 0.024(3) 0.026(3) 0.022(3) 0.012(3) 0.004(2) 0.004(2)
C17 0.026(3) 0.021(3) 0.027(3) 0.010(3) 0.003(2) -0.001(3)
C18 0.022(3) 0.024(3) 0.024(3) 0.009(3) 0.005(2) 0.006(2)
C19 0.025(3) 0.025(3) 0.027(3) 0.016(3) 0.004(2) 0.001(2)
C20 0.025(3) 0.021(3) 0.023(3) 0.009(3) 0.006(2) 0.006(2)
C21 0.026(3) 0.021(3) 0.018(3) 0.009(2) 0.000(2) 0.003(2)
C22 0.025(3) 0.025(3) 0.021(3) 0.011(3) 0.004(2) 0.005(3)
C23 0.023(3) 0.027(3) 0.026(3) 0.015(3) 0.002(2) 0.002(3)
C24 0.024(3) 0.022(3) 0.034(3) 0.011(3) 0.006(3) 0.001(3)
C25 0.021(3) 0.031(4) 0.028(3) 0.016(3) -0.002(2) 0.002(3)

loop_
_atom_type_symbol
_atom_type_description
_atom_type_scat_dispersion_real
_atom_type_scat_dispersion_imag
_atom_type_scat_source
C C 0.0033 0.0016 'International Tables Vol C Tables 4.2.6.8 and 6.1.1.4'
H H 0.0000 0.0000 'International Tables Vol C Tables 4.2.6.8 and 6.1.1.4'
N N 0.0061 0.0033 'International Tables Vol C Tables 4.2.6.8 and 6.1.1.4'
O O 0.0106 0.0060 'International Tables Vol C Tables 4.2.6.8 and 6.1.1.4'
S S 0.1246 0.1234 'International Tables Vol C Tables 4.2.6.8 and 6.1.1.4'
U U -9.6767 9.6646 'International Tables Vol C Tables 4.2.6.8 and 6.1.1.4'
Cs Cs -0.3680 2.1192 'International Tables Vol C Tables 4.2.6.8 and 6.1.1.4'

loop_
_geom_angle_atom_site_label_1
_geom_angle_atom_site_label_2
_geom_angle_atom_site_label_3
_geom_angle
_geom_angle_site_symmetry_1
_geom_angle_site_symmetry_3
O2 U O1 178.65(19) . .
O2 U O3 90.96(17) . .
O1 U O3 90.33(17) . .
O2 U O9 91.83(19) . .
O1 U O9 86.9(2) . .
O3 U O9 143.91(16) . .
O2 U O8 86.77(18) . .
O1 U O8 92.46(18) . .
O3 U O8 142.06(16) . .
O9 U O8 74.03(17) . .
O2 U O5 91.54(18) . .
O1 U O5 88.54(18) . .
O3 U O5 69.84(15) . .
O9 U O5 74.12(16) . .
O8 U O5 148.02(16) . .
O2 U O4 93.88(19) . 2_765
O1 U O4 86.9(2) . 2_765
O3 U O4 71.22(14) . 2_765
O9 U O4 144.30(15) . 2_765
O8 U O4 71.17(15) . 2_765
O5 U O4 140.75(14) . 2_765
O13 Cs O17 64.0(3) 2_676 .
O13 Cs O16 75.1(4) 2_676 .
O17 Cs O16 121.9(4) . .
O13 Cs O18 59.26(18) 2_676 .
O17 Cs O18 52.1(3) . .
O16 Cs O18 131.5(4) . .
O13 Cs O10 123.34(13) 2_676 .
O17 Cs O10 136.1(3) . .
O16 Cs O10 100.3(3) . .
O18 Cs O10 92.01(18) . .
O13 Cs O8 139.20(13) 2_676 .
O17 Cs O8 75.2(3) . .
O16 Cs O8 130.9(3) . .
O18 Cs O8 96.32(18) . .
O10 Cs O8 86.45(11) . .
O13 Cs O11 66.81(13) 2_676 2_676
O17 Cs O11 49.0(3) . 2_676
O16 Cs O11 78.3(3) . 2_676
O18 Cs O11 96.81(17) . 2_676
O10 Cs O11 169.30(12) . 2_676
O8 Cs O11 86.56(12) . 2_676
O13 Cs O15 61.96(12) 2_676 2_676
O17 Cs O15 102.5(3) . 2_676
O16 Cs O15 91.8(3) . 2_676
O18 Cs O15 53.73(17) . 2_676
O10 Cs O15 61.79(12) . 2_676
O8 Cs O15 131.98(11) . 2_676
O11 Cs O15 128.65(12) 2_676 2_676
O13 Cs O14 126.57(12) 2_676 .
O17 Cs O14 87.7(3) . .
O16 Cs O14 85.2(3) . .
O18 Cs O14 134.45(17) . .
O10 Cs O14 108.70(12) . .
O8 Cs O14 47.40(11) . .
O11 Cs O14 60.67(12) 2_676 .
O15 Cs O14 169.43(12) 2_676 .
O13 Cs O16 108.6(3) 2_676 2_676
O17 Cs O16 154.3(4) . 2_676
O16 Cs O16 36.8(6) . 2_676
O18 Cs O16 147.8(3) . 2_676
O10 Cs O16 69.3(3) . 2_676
O8 Cs O16 108.0(3) . 2_676
O11 Cs O16 105.3(3) 2_676 2_676
O15 Cs O16 94.0(3) 2_676 2_676
O14 Cs O16 77.5(3) . 2_676
O13 Cs O19 138.33(15) 2_676 .
O17 Cs O19 96.3(3) . .
O16 Cs O19 140.2(4) . .
O18 Cs O19 79.48(19) . .
O10 Cs O19 47.17(14) . .
O8 Cs O19 44.12(13) . .
O11 Cs O19 128.74(14) 2_676 .
O15 Cs O19 90.08(13) 2_676 .
O14 Cs O19 85.73(13) . .
O16 Cs O19 103.3(3) 2_676 .
O6 S1 O7 115.5(3) . .
O6 S1 O5 112.0(3) . .
O7 S1 O5 109.3(3) . .
O6 S1 C3 106.5(3) . .
O7 S1 C3 107.6(3) . .
O5 S1 C3 105.3(3) . .
C1 O3 U 136.9(4) . .
C1 O4 U 135.0(4) . 2_765
S1 O5 U 138.2(3) . .
U O8 Cs 129.75(19) . .
U O8 H8A 116.2 . .
Cs O8 H8A 87.7 . .
U O8 H8B 128.3 . .
Cs O8 H8B 86.2 . .
H8A O8 H8B 98.3 . .
U O9 H9A 128.4 . .
U O9 H9B 134.8 . .
H9A O9 H9B 96.8 . .
C8 O10 Cs 121.1(4) . .
C11 O11 Cs 109.9(4) . 2_676
C17 O13 Cs 121.3(4) . 2_676
C20 O14 Cs 128.6(4) . .
C23 O15 Cs 116.5(4) . 2_676
Cs O16 Cs 143.2(6) . 2_676
O21 O17 Cs 144.2(11) . .
Cs O18 H18A 131.7 . .
Cs O18 H18B 115.6 . .
H18A O18 H18B 112.7 . .
Cs O19 H19A 107.8 . .
Cs O19 H19B 103.3 . .
H19A O19 H19B 102.1 . .
C8 N1 C25 120.4(5) . 2_676
C8 N1 C9 111.3(5) . .
C25 N1 C9 120.1(5) 2_676 .
C8 N2 C12 122.2(5) . .
C8 N2 C10 112.9(5) . .
C12 N2 C10 121.7(5) . .
C11 N3 C10 113.1(5) . .
C11 N3 C13 122.8(5) . .
C10 N3 C13 123.3(5) . .
C11 N4 C24 123.8(5) . 2_676
C11 N4 C9 112.9(5) . .
C24 N4 C9 123.3(5) 2_676 .
C14 N5 C15 113.3(5) . .
C14 N5 C12 121.2(5) . .
C15 N5 C12 125.4(5) . .
C14 N6 C16 112.4(5) . .
C14 N6 C18 122.4(5) . .
C16 N6 C18 125.1(5) . .
C17 N7 C19 121.4(5) . .
C17 N7 C16 112.1(5) . .
C19 N7 C16 123.9(5) . .
C17 N8 C13 122.2(5) . .
C17 N8 C15 112.2(5) . .
C13 N8 C15 123.8(5) . .
C20 N9 C18 123.1(5) . .
C20 N9 C21 112.4(5) . .
C18 N9 C21 123.4(5) . .
C20 N10 C22 112.0(5) . .
C20 N10 C24 120.8(5) . .
C22 N10 C24 124.0(5) . .
C23 N11 C25 121.8(5) . .
C23 N11 C22 112.8(5) . .
C25 N11 C22 124.7(5) . .
C23 N12 C19 122.3(5) . .
C23 N12 C21 112.4(5) . .
C19 N12 C21 125.2(5) . .
O4 C1 O3 122.8(6) . .
O4 C1 C2 118.3(5) . .
O3 C1 C2 118.8(5) . .
C7 C2 C3 118.9(5) . .
C7 C2 C1 117.1(5) . .
C3 C2 C1 124.0(5) . .
C4 C3 C2 121.3(6) . .
C4 C3 S1 118.6(5) . .
C2 C3 S1 120.0(4) . .
C3 C4 C5 118.8(6) . .
C3 C4 H4 120.6 . .
C5 C4 H4 120.6 . .
C6 C5 C4 120.6(6) . .
C6 C5 H5 119.7 . .
C4 C5 H5 119.7 . .
C5 C6 C7 120.3(6) . .
C5 C6 H6 119.9 . .
C7 C6 H6 119.9 . .
C2 C7 C6 120.0(6) . .
C2 C7 H7 120.0 . .
C6 C7 H7 120.0 . .
O10 C8 N2 127.0(6) . .
O10 C8 N1 125.0(6) . .
N2 C8 N1 108.0(5) . .
N4 C9 N1 114.1(5) . .
N4 C9 C10 103.0(5) . .
N1 C9 C10 104.0(5) . .
N4 C9 H9 111.7 . .
N1 C9 H9 111.7 . .
C10 C9 H9 111.7 . .
N3 C10 N2 114.7(5) . .
N3 C10 C9 103.4(5) . .
N2 C10 C9 102.9(5) . .
N3 C10 H10 111.7 . .
N2 C10 H10 111.7 . .
C9 C10 H10 111.7 . .
O11 C11 N3 127.2(6) . .
O11 C11 N4 125.3(6) . .
N3 C11 N4 107.4(5) . .
N5 C12 N2 113.2(5) . .
N5 C12 H12A 108.9 . .
N2 C12 H12A 108.9 . .
N5 C12 H12B 108.9 . .
N2 C12 H12B 108.9 . .
H12A C12 H12B 107.8 . .
N3 C13 N8 113.3(5) . .
N3 C13 H13A 108.9 . .
N8 C13 H13A 108.9 . .
N3 C13 H13B 108.9 . .
N8 C13 H13B 108.9 . .
H13A C13 H13B 107.7 . .
O12 C14 N5 126.7(6) . .
O12 C14 N6 125.5(6) . .
N5 C14 N6 107.8(5) . .
N5 C15 N8 114.2(5) . .
N5 C15 C16 102.9(5) . .
N8 C15 C16 103.2(5) . .
N5 C15 H15 111.9 . .
N8 C15 H15 111.9 . .
C16 C15 H15 111.9 . .
N6 C16 N7 114.4(5) . .
N6 C16 C15 103.5(5) . .
N7 C16 C15 103.2(4) . .
N6 C16 H16 111.7 . .
N7 C16 H16 111.7 . .
C15 C16 H16 111.7 . .
O13 C17 N7 125.9(6) . .
O13 C17 N8 125.0(6) . .
N7 C17 N8 109.1(5) . .
N6 C18 N9 114.4(5) . .
N6 C18 H18C 108.7 . .
N9 C18 H18C 108.7 . .
N6 C18 H18D 108.7 . .
N9 C18 H18D 108.7 . .
H18C C18 H18D 107.6 . .
N7 C19 N12 114.6(5) . .
N7 C19 H19C 108.6 . .
N12 C19 H19C 108.6 . .
N7 C19 H19D 108.6 . .
N12 C19 H19D 108.6 . .
H19C C19 H19D 107.6 . .
O14 C20 N9 126.7(6) . .
O14 C20 N10 124.1(6) . .
N9 C20 N10 109.2(5) . .
N9 C21 N12 114.4(5) . .
N9 C21 C22 103.2(5) . .
N12 C21 C22 102.9(5) . .
N9 C21 H21 111.9 . .
N12 C21 H21 111.9 . .
C22 C21 H21 111.9 . .
N10 C22 N11 114.9(5) . .
N10 C22 C21 103.2(5) . .
N11 C22 C21 102.9(5) . .
N10 C22 H22 111.7 . .
N11 C22 H22 111.7 . .
C21 C22 H22 111.7 . .
O15 C23 N11 125.6(6) . .
O15 C23 N12 125.6(6) . .
N11 C23 N12 108.8(5) . .
N4 C24 N10 113.5(5) 2_676 .
N4 C24 H24A 108.9 2_676 .
N10 C24 H24A 108.9 . .
N4 C24 H24B 108.9 2_676 .
N10 C24 H24B 108.9 . .
H24A C24 H24B 107.7 . .
N1 C25 N11 114.1(5) 2_676 .
N1 C25 H25A 108.7 2_676 .
N11 C25 H25A 108.7 . .
N1 C25 H25B 108.7 2_676 .
N11 C25 H25B 108.7 . .
H25A C25 H25B 107.6 . .

loop_
_geom_bond_atom_site_label_1
_geom_bond_atom_site_label_2
_geom_bond_distance
_geom_bond_site_symmetry_2
U O2 1.765(4) .
U O1 1.769(4) .
U O3 2.366(4) .
U O9 2.373(5) .
U O8 2.384(4) .
U O5 2.396(4) .
U O4 2.407(4) 2_765
Cs O13 3.020(5) 2_676
Cs O17 3.089(18) .
Cs O16 3.091(16) .
Cs O18 3.185(10) .
Cs O10 3.260(5) .
Cs O8 3.333(5) .
Cs O11 3.428(6) 2_676
Cs O15 3.432(5) 2_676
Cs O14 3.432(5) .
Cs O16 3.520(18) 2_676
Cs O19 3.711(7) .
S1 O6 1.444(5) .
S1 O7 1.449(5) .
S1 O5 1.496(4) .
S1 C3 1.782(6) .
O3 C1 1.270(7) .
O4 C1 1.249(7) .
O4 U 2.407(4) 2_765
O8 H8A 0.8612 .
O8 H8B 0.8210 .
O9 H9A 0.9507 .
O9 H9B 0.9056 .
O10 C8 1.202(8) .
O11 C11 1.214(8) .
O12 C14 1.216(8) .
O13 C17 1.226(8) .
O14 C20 1.224(8) .
O15 C23 1.227(8) .
O17 O21 1.258(19) .
O18 H18A 0.7656 .
O18 H18B 0.8985 .
O19 H19A 0.7984 .
O19 H19B 0.9427 .
N1 C8 1.385(8) .
N1 C25 1.443(8) 2_676
N1 C9 1.465(8) .
N2 C8 1.371(9) .
N2 C12 1.447(7) .
N2 C10 1.462(8) .
N3 C11 1.367(8) .
N3 C10 1.444(8) .
N3 C13 1.450(8) .
N4 C11 1.374(8) .
N4 C24 1.445(8) 2_676
N4 C9 1.451(7) .
N5 C14 1.367(8) .
N5 C15 1.437(8) .
N5 C12 1.445(8) .
N6 C14 1.373(8) .
N6 C16 1.443(8) .
N6 C18 1.444(8) .
N7 C17 1.361(8) .
N7 C19 1.437(8) .
N7 C16 1.468(7) .
N8 C17 1.369(8) .
N8 C13 1.454(8) .
N8 C15 1.462(7) .
N9 C20 1.354(8) .
N9 C18 1.446(8) .
N9 C21 1.459(8) .
N10 C20 1.383(8) .
N10 C22 1.448(8) .
N10 C24 1.463(8) .
N11 C23 1.364(8) .
N11 C25 1.450(8) .
N11 C22 1.457(7) .
N12 C23 1.366(8) .
N12 C19 1.446(8) .
N12 C21 1.464(7) .
C1 C2 1.505(8) .
C2 C7 1.390(9) .
C2 C3 1.406(9) .
C3 C4 1.376(9) .
C4 C5 1.403(10) .
C4 H4 0.9300 .
C5 C6 1.376(11) .
C5 H5 0.9300 .
C6 C7 1.396(9) .
C6 H6 0.9300 .
C7 H7 0.9300 .
C9 C10 1.548(8) .
C9 H9 0.9800 .
C10 H10 0.9800 .
C12 H12A 0.9700 .
C12 H12B 0.9700 .
C13 H13A 0.9700 .
C13 H13B 0.9700 .
C15 C16 1.554(8) .
C15 H15 0.9800 .
C16 H16 0.9800 .
C17 Cs 3.804(6) 2_676
C18 H18C 0.9700 .
C18 H18D 0.9700 .
C19 H19C 0.9700 .
C19 H19D 0.9700 .
C21 C22 1.565(9) .
C21 H21 0.9800 .
C22 H22 0.9800 .
C24 N4 1.445(8) 2_676
C24 H24A 0.9700 .
C24 H24B 0.9700 .
C25 N1 1.443(8) 2_676
C25 H25A 0.9700 .
C25 H25B 0.9700 .

loop_
_geom_hbond_atom_site_label_D
_geom_hbond_atom_site_label_H
_geom_hbond_atom_site_label_A
_geom_hbond_distance_DH
_geom_hbond_distance_HA
_geom_hbond_distance_DA
_geom_hbond_angle_DHA
_geom_hbond_site_symmetry_A
O8 H8A O12 0.86 2.15 2.731(7) 124.4 .
O8 H8A O14 0.86 2.13 2.721(6) 125.7 .
O8 H8B O19 0.82 1.88 2.668(8) 159.5 .
O9 H9A O17 0.95 1.58 2.511(16) 164.6 .
O9 H9A O21 0.95 1.92 2.744(12) 143.5 .
O18 H18A O17 0.77 1.95 2.65(2) 153.7 2_666
O19 H19B O20 0.94 2.49 3.126(16) 124.7 .
